data_4080096
loop_
_publ_author_name
'Garc\?\'ia-L\'opez, Jos\'e-Antonio'
'Oliva-Madrid, Mar\?\'ia-Jos\'e'
'Saura-Llamas, Isabel'
'Bautista, Delia'
'Vicente, Jos\'e'

_publ_section_title
;
 Room-Temperature Isolation of Palladium(II) Organocarbonyl Intermediates
 in the Synthesis of Eight-Membered Lactams after Alkyne/CO Sequential
 Insertions
;
_journal_issue 4
_journal_name_full Organometallics
_journal_page_first 1094
_journal_paper_doi 10.1021/om301241n
_journal_volume 32
_journal_year 2013
_chemical_formula_sum 'C22 H22 F3 N O6 Pd S'
_chemical_formula_weight 591.87
_chemical_name_systematic
; 
 ? 
;
_space_group_IT_number 19
_symmetry_cell_setting orthorhombic
_symmetry_space_group_name_Hall 'P 2ac 2ab'
_symmetry_space_group_name_H-M 'P 21 21 21'
_atom_sites_solution_hydrogens geom
_atom_sites_solution_primary direct
_atom_sites_solution_secondary difmap
_audit_creation_method SHELXL-97
_cell_angle_alpha 90.00
_cell_angle_beta 90.00
_cell_angle_gamma 90.00
_cell_formula_units_Z 4
_cell_length_a 9.2646(9)
_cell_length_b 12.7351(12)
_cell_length_c 19.7474(19)
_cell_measurement_reflns_used 5664
_cell_measurement_temperature 100(2)
_cell_measurement_theta_max 27.23
_cell_measurement_theta_min 2.43
_cell_volume 2329.9(4)
_computing_cell_refinement 'Bruker SAINT'
_computing_data_collection 'Bruker SMART'
_computing_data_reduction 'Bruker SAINT'
_computing_molecular_graphics 'Bruker SHELXTL'
_computing_publication_material 'Bruker SHELXTL'
_computing_structure_refinement 'SHELXL-97 (Sheldrick, 1997)'
_computing_structure_solution 'SHELXS-97 (Sheldrick, 1990)'
_diffrn_ambient_temperature 100(2)
_diffrn_detector_area_resol_mean 8.26
_diffrn_measured_fraction_theta_full 0.999
_diffrn_measured_fraction_theta_max 0.948
_diffrn_measurement_device_type 'Bruker SMART APEX CCD'
_diffrn_measurement_method \w-scan
_diffrn_radiation_monochromator graphite
_diffrn_radiation_source 'fine-focus sealed tube'
_diffrn_radiation_type MoK\a
_diffrn_radiation_wavelength 0.71073
_diffrn_reflns_av_R_equivalents 0.0000
_diffrn_reflns_av_sigmaI/netI 0.0414
_diffrn_reflns_limit_h_max 12
_diffrn_reflns_limit_h_min -12
_diffrn_reflns_limit_k_max 16
_diffrn_reflns_limit_k_min 0
_diffrn_reflns_limit_l_max 25
_diffrn_reflns_limit_l_min 0
_diffrn_reflns_number 5501
_diffrn_reflns_theta_full 26.00
_diffrn_reflns_theta_max 28.57
_diffrn_reflns_theta_min 1.90
_exptl_absorpt_coefficient_mu 0.949
_exptl_absorpt_correction_T_max 0.9453
_exptl_absorpt_correction_T_min 0.7047
_exptl_absorpt_correction_type multi-scan
_exptl_absorpt_process_details SADABS
_exptl_crystal_colour colourless
_exptl_crystal_density_diffrn 1.687
_exptl_crystal_density_method 'not measured'
_exptl_crystal_description block
_exptl_crystal_F_000 1192
_exptl_crystal_size_max 0.15
_exptl_crystal_size_mid 0.12
_exptl_crystal_size_min 0.06
_refine_diff_density_max 1.177
_refine_diff_density_min -0.655
_refine_diff_density_rms 0.104
_refine_ls_abs_structure_details 'Flack H D (1983), Acta Cryst. A39, 876-881'
_refine_ls_abs_structure_Flack -0.01(3)
_refine_ls_extinction_method none
_refine_ls_goodness_of_fit_ref 1.042
_refine_ls_hydrogen_treatment 'NH2 free with DFIX, rigid methyls, others riding'
_refine_ls_matrix_type full
_refine_ls_number_parameters 318
_refine_ls_number_reflns 5501
_refine_ls_number_restraints 2
_refine_ls_restrained_S_all 1.042
_refine_ls_R_factor_all 0.0392
_refine_ls_R_factor_gt 0.0355
_refine_ls_shift/su_max 0.001
_refine_ls_shift/su_mean 0.000
_refine_ls_structure_factor_coef Fsqd
_refine_ls_weighting_details 'calc w=1/[\s^2^(Fo^2^)+(0.0521P)^2^+0.2412P] where P=(Fo^2^+2Fc^2^)/3'
_refine_ls_weighting_scheme calc
_refine_ls_wR_factor_gt 0.0845
_refine_ls_wR_factor_ref 0.0867
_reflns_number_gt 5117
_reflns_number_total 5501
_reflns_threshold_expression >2sigma(I)
_cod_data_source_file om301241n_si_002.cif
_cod_data_source_block jak251s
_cod_original_sg_symbol_H-M 'P 2(1)2(1)2(1)'
_cod_database_code 4080096

loop_
_symmetry_equiv_pos_as_xyz
'x, y, z'
'-x+1/2, -y, z+1/2'
'-x, y+1/2, -z+1/2'
'x+1/2, -y+1/2, -z'

loop_
_atom_site_label
_atom_site_type_symbol
_atom_site_fract_x
_atom_site_fract_y
_atom_site_fract_z
_atom_site_U_iso_or_equiv
_atom_site_adp_type
_atom_site_occupancy
_atom_site_symmetry_multiplicity
_atom_site_calc_flag
_atom_site_refinement_flags
Pd1 Pd 0.88167(3) 0.761334(18) 0.784091(12) 0.02106(8) Uani 1 1 d .
N1 N 1.0826(3) 0.7398(3) 0.73912(15) 0.0256(6) Uani 1 1 d D
H01A H 1.077(4) 0.744(3) 0.6978(10) 0.030(11) Uiso 1 1 d D
H01B H 1.124(4) 0.793(2) 0.7496(19) 0.024(10) Uiso 1 1 d D
C1 C 0.8207(4) 0.5287(3) 0.78774(19) 0.0240(7) Uani 1 1 d .
C2 C 0.9687(4) 0.5142(3) 0.79896(19) 0.0258(8) Uani 1 1 d .
C3 C 1.0110(4) 0.4635(3) 0.8590(2) 0.0292(8) Uani 1 1 d .
H3 H 1.1106 0.4511 0.8671 0.035 Uiso 1 1 calc R
C4 C 0.9109(4) 0.4315(3) 0.9062(2) 0.0355(9) Uani 1 1 d .
H4 H 0.9423 0.3976 0.9465 0.043 Uiso 1 1 calc R
C5 C 0.7646(5) 0.4483(3) 0.8955(2) 0.0373(10) Uani 1 1 d .
H5 H 0.6956 0.4274 0.9285 0.045 Uiso 1 1 calc R
C6 C 0.7211(4) 0.4960(3) 0.8362(2) 0.0339(9) Uani 1 1 d .
H6 H 0.6211 0.5067 0.8281 0.041 Uiso 1 1 calc R
C7 C 0.7665(4) 0.5766(3) 0.72343(18) 0.0234(7) Uani 1 1 d .
C8 C 0.7868(3) 0.6784(3) 0.71092(18) 0.0227(7) Uani 1 1 d .
C9 C 1.1717(4) 0.6452(3) 0.75751(19) 0.0270(8) Uani 1 1 d .
C10 C 1.0829(4) 0.5441(3) 0.74737(18) 0.0243(7) Uani 1 1 d .
H10A H 1.0346 0.5494 0.7028 0.029 Uiso 1 1 calc R
H10B H 1.1519 0.4849 0.7444 0.029 Uiso 1 1 calc R
C11 C 1.2221(4) 0.6586(3) 0.8303(2) 0.0324(9) Uani 1 1 d .
H11A H 1.2768 0.7242 0.8345 0.049 Uiso 1 1 calc R
H11B H 1.2838 0.5993 0.8430 0.049 Uiso 1 1 calc R
H11C H 1.1380 0.6610 0.8604 0.049 Uiso 1 1 calc R
C12 C 1.3012(4) 0.6425(3) 0.7092(2) 0.0386(9) Uani 1 1 d .
H12A H 1.2671 0.6313 0.6627 0.058 Uiso 1 1 calc R
H12B H 1.3660 0.5850 0.7221 0.058 Uiso 1 1 calc R
H12C H 1.3534 0.7093 0.7117 0.058 Uiso 1 1 calc R
C13 C 0.6930(4) 0.7667(3) 0.82276(18) 0.0295(8) Uani 1 1 d .
O1 O 0.5816(3) 0.7600(3) 0.84276(15) 0.0422(7) Uani 1 1 d .
C14 C 0.6887(4) 0.5003(3) 0.67910(19) 0.0263(8) Uani 1 1 d .
O5 O 0.6799(3) 0.4083(2) 0.69310(16) 0.0420(7) Uani 1 1 d .
C15 C 0.5610(6) 0.4703(4) 0.5777(2) 0.0546(14) Uani 1 1 d .
H15A H 0.6347 0.4253 0.5570 0.082 Uiso 1 1 calc R
H15B H 0.5111 0.5101 0.5422 0.082 Uiso 1 1 calc R
H15C H 0.4912 0.4267 0.6021 0.082 Uiso 1 1 calc R
O6 O 0.6294(3) 0.5428(2) 0.62470(13) 0.0347(6) Uani 1 1 d .
C21 C 0.7541(3) 0.7385(3) 0.64811(17) 0.0230(6) Uani 1 1 d .
C22 C 0.6511(4) 0.8187(3) 0.64709(19) 0.0264(7) Uani 1 1 d .
H22 H 0.5985 0.8350 0.6870 0.032 Uiso 1 1 calc R
C23 C 0.6255(4) 0.8745(3) 0.58788(19) 0.0326(8) Uani 1 1 d .
H23 H 0.5549 0.9286 0.5874 0.039 Uiso 1 1 calc R
C24 C 0.7022(5) 0.8518(3) 0.5295(2) 0.0330(9) Uani 1 1 d .
H24 H 0.6847 0.8906 0.4893 0.040 Uiso 1 1 calc R
C25 C 0.8047(4) 0.7724(3) 0.52981(18) 0.0297(8) Uani 1 1 d .
H25 H 0.8574 0.7569 0.4898 0.036 Uiso 1 1 calc R
C26 C 0.8304(4) 0.7151(3) 0.58916(18) 0.0267(8) Uani 1 1 d .
H26 H 0.8999 0.6603 0.5892 0.032 Uiso 1 1 calc R
C99 C 0.9696(5) 0.7974(4) 0.9823(2) 0.0436(11) Uani 1 1 d .
F1 F 0.9002(4) 0.7108(2) 0.96125(16) 0.0697(10) Uani 1 1 d .
F2 F 1.1055(3) 0.7739(3) 0.98991(14) 0.0711(10) Uani 1 1 d .
F3 F 0.9143(4) 0.8275(3) 1.04095(13) 0.0676(10) Uani 1 1 d .
S1 S 0.94438(10) 0.90091(7) 0.91940(5) 0.02480(19) Uani 1 1 d .
O2 O 1.0005(3) 0.8508(2) 0.85759(12) 0.0266(5) Uani 1 1 d .
O3 O 0.7929(3) 0.9190(3) 0.91776(15) 0.0398(7) Uani 1 1 d .
O4 O 1.0331(4) 0.9847(3) 0.94269(16) 0.0456(8) Uani 1 1 d .

loop_
_atom_site_aniso_label
_atom_site_aniso_U_11
_atom_site_aniso_U_22
_atom_site_aniso_U_33
_atom_site_aniso_U_23
_atom_site_aniso_U_13
_atom_site_aniso_U_12
Pd1 0.02466(12) 0.01682(12) 0.02169(12) -0.00122(10) -0.00182(10) 0.00035(10)
N1 0.0314(15) 0.0207(15) 0.0247(14) -0.0026(13) -0.0032(11) -0.0023(13)
C1 0.0286(16) 0.0181(15) 0.0251(17) 0.0020(16) -0.0056(16) -0.0002(12)
C2 0.0304(18) 0.0164(16) 0.031(2) -0.0038(14) -0.0022(14) 0.0034(14)
C3 0.0312(18) 0.0240(19) 0.032(2) -0.0004(16) -0.0078(16) 0.0072(16)
C4 0.043(2) 0.030(2) 0.033(2) 0.0059(17) -0.0082(17) 0.0062(17)
C5 0.039(2) 0.036(2) 0.036(2) 0.0152(19) -0.0011(17) -0.0046(19)
C6 0.0307(19) 0.029(2) 0.042(2) 0.0084(18) -0.0058(17) -0.0018(17)
C7 0.0233(15) 0.0226(16) 0.0243(18) 0.0018(15) -0.0031(14) 0.0012(13)
C8 0.0233(15) 0.0226(16) 0.0222(17) -0.0029(16) -0.0027(14) 0.0002(12)
C9 0.0249(17) 0.0218(18) 0.0344(19) -0.0042(15) -0.0021(15) 0.0027(14)
C10 0.0256(17) 0.0184(16) 0.0288(18) -0.0043(14) -0.0023(14) 0.0017(13)
C11 0.0319(19) 0.0220(19) 0.043(2) -0.0037(17) -0.0152(17) 0.0036(15)
C12 0.0304(19) 0.031(2) 0.054(3) -0.005(2) 0.004(2) -0.0013(15)
C13 0.0355(19) 0.028(2) 0.0253(17) -0.0001(16) -0.0006(14) -0.0023(17)
O1 0.0338(13) 0.0450(18) 0.0477(16) -0.0105(16) 0.0026(12) -0.0021(14)
C14 0.0226(16) 0.0244(19) 0.032(2) -0.0020(16) -0.0003(14) 0.0000(15)
O5 0.0522(17) 0.0231(14) 0.0509(18) 0.0022(13) -0.0171(15) -0.0084(13)
C15 0.078(3) 0.051(3) 0.035(2) 0.004(2) -0.023(2) -0.038(3)
O6 0.0440(15) 0.0337(14) 0.0265(13) 0.0030(11) -0.0120(13) -0.0173(14)
C21 0.0262(14) 0.0185(16) 0.0244(15) 0.0022(15) -0.0053(12) -0.0009(14)
C22 0.0217(16) 0.0256(18) 0.0318(18) 0.0015(15) -0.0031(14) -0.0005(14)
C23 0.0264(17) 0.0289(18) 0.042(2) 0.0033(16) -0.0125(18) -0.0005(18)
C24 0.042(2) 0.029(2) 0.028(2) 0.0070(16) -0.0077(17) -0.0047(17)
C25 0.0352(18) 0.030(2) 0.0241(17) 0.0012(16) -0.0033(14) -0.0049(16)
C26 0.0279(16) 0.0213(18) 0.0308(19) -0.0022(15) -0.0040(14) 0.0010(14)
C99 0.046(3) 0.053(3) 0.032(2) 0.009(2) 0.006(2) 0.014(2)
F1 0.102(3) 0.0368(15) 0.070(2) 0.0183(14) 0.0311(19) -0.0074(17)
F2 0.0689(18) 0.103(3) 0.0412(14) 0.0128(15) -0.0074(13) 0.045(2)
F3 0.084(2) 0.088(2) 0.0307(14) 0.0142(15) 0.0197(14) 0.0246(19)
S1 0.0298(4) 0.0209(4) 0.0237(4) -0.0011(4) -0.0003(4) -0.0011(4)
O2 0.0311(13) 0.0234(13) 0.0254(13) -0.0023(11) -0.0012(11) -0.0013(11)
O3 0.0356(15) 0.0444(19) 0.0392(16) -0.0116(15) -0.0067(13) 0.0154(13)
O4 0.0530(19) 0.0395(18) 0.0444(18) -0.0167(15) 0.0082(15) -0.0134(15)

loop_
_atom_type_symbol
_atom_type_description
_atom_type_scat_dispersion_real
_atom_type_scat_dispersion_imag
_atom_type_scat_source
C C 0.0033 0.0016 'International Tables Vol C Tables 4.2.6.8 and 6.1.1.4'
H H 0.0000 0.0000 'International Tables Vol C Tables 4.2.6.8 and 6.1.1.4'
N N 0.0061 0.0033 'International Tables Vol C Tables 4.2.6.8 and 6.1.1.4'
O O 0.0106 0.0060 'International Tables Vol C Tables 4.2.6.8 and 6.1.1.4'
F F 0.0171 0.0103 'International Tables Vol C Tables 4.2.6.8 and 6.1.1.4'
S S 0.1246 0.1234 'International Tables Vol C Tables 4.2.6.8 and 6.1.1.4'
Pd Pd -0.9988 1.0072 'International Tables Vol C Tables 4.2.6.8 and 6.1.1.4'

loop_
_geom_angle_atom_site_label_1
_geom_angle_atom_site_label_2
_geom_angle_atom_site_label_3
_geom_angle
C13 Pd1 C8 84.55(15)
C13 Pd1 N1 174.18(16)
C8 Pd1 N1 90.89(13)
C13 Pd1 O2 100.37(13)
C8 Pd1 O2 175.03(12)
N1 Pd1 O2 84.24(11)
C9 N1 Pd1 119.6(2)
C6 C1 C2 120.0(4)
C6 C1 C7 118.9(3)
C2 C1 C7 121.1(3)
C1 C2 C3 117.8(4)
C1 C2 C10 122.9(3)
C3 C2 C10 119.2(3)
C4 C3 C2 121.4(4)
C3 C4 C5 120.5(4)
C6 C5 C4 118.8(4)
C5 C6 C1 121.5(4)
C8 C7 C14 126.3(3)
C8 C7 C1 120.4(3)
C14 C7 C1 113.3(3)
C7 C8 C21 128.7(3)
C7 C8 Pd1 116.3(3)
C21 C8 Pd1 114.9(2)
N1 C9 C11 107.9(3)
N1 C9 C12 107.3(3)
C11 C9 C12 110.6(3)
N1 C9 C10 110.2(3)
C11 C9 C10 112.3(3)
C12 C9 C10 108.5(3)
C2 C10 C9 119.6(3)
O1 C13 Pd1 173.0(4)
O5 C14 O6 123.8(3)
O5 C14 C7 122.0(3)
O6 C14 C7 114.2(3)
C14 O6 C15 116.1(3)
C26 C21 C22 119.3(3)
C26 C21 C8 118.9(3)
C22 C21 C8 121.7(3)
C23 C22 C21 120.2(3)
C24 C23 C22 120.4(4)
C23 C24 C25 120.0(4)
C24 C25 C26 120.0(4)
C21 C26 C25 120.1(3)
F2 C99 F3 109.8(4)
F2 C99 F1 108.0(4)
F3 C99 F1 108.9(4)
F2 C99 S1 111.6(3)
F3 C99 S1 109.7(3)
F1 C99 S1 108.8(3)
O3 S1 O4 117.1(2)
O3 S1 O2 113.58(17)
O4 S1 O2 112.88(17)
O3 S1 C99 105.0(2)
O4 S1 C99 104.3(2)
O2 S1 C99 101.89(19)
S1 O2 Pd1 127.50(16)

loop_
_geom_bond_atom_site_label_1
_geom_bond_atom_site_label_2
_geom_bond_distance
Pd1 C13 1.909(4)
Pd1 C8 1.994(3)
Pd1 N1 2.081(3)
Pd1 O2 2.149(3)
N1 C9 1.505(5)
C1 C6 1.392(5)
C1 C2 1.401(5)
C1 C7 1.496(5)
C2 C3 1.405(5)
C2 C10 1.517(5)
C3 C4 1.378(6)
C4 C5 1.389(6)
C5 C6 1.380(6)
C7 C8 1.334(5)
C7 C14 1.493(5)
C8 C21 1.488(5)
C9 C11 1.521(5)
C9 C12 1.534(5)
C9 C10 1.542(5)
C13 O1 1.109(4)
C14 O5 1.207(5)
C14 O6 1.322(4)
C15 O6 1.455(5)
C21 C26 1.394(5)
C21 C22 1.398(5)
C22 C23 1.389(5)
C23 C24 1.384(6)
C24 C25 1.387(6)
C25 C26 1.401(5)
C99 F2 1.303(5)
C99 F3 1.324(5)
C99 F1 1.343(6)
C99 S1 1.825(5)
S1 O3 1.423(3)
S1 O4 1.423(3)
S1 O2 1.472(3)

loop_
_geom_hbond_atom_site_label_D
_geom_hbond_atom_site_label_H
_geom_hbond_atom_site_label_A
_geom_hbond_distance_DH
_geom_hbond_distance_HA
_geom_hbond_distance_DA
_geom_hbond_angle_DHA
_geom_hbond_site_symmetry_A
N1 H01B O5 0.806(19) 2.59(2) 3.352(4) 157(4) 3_756
C11 H11A O5 0.98 2.44 3.339(5) 152.2 3_756
C26 H26 O4 0.95 2.40 3.257(5) 149.1 3_746
C15 H15C O1 0.98 2.48 3.374(6) 151.8 3_646
